data_4068172
loop_
_publ_author_name
'Spallek, Markus J.'
'Riedel, Dominic'
'Rominger, Frank'
'Hashmi, A. Stephen K.'
'Trapp, Oliver'

_publ_section_title
;
 Six-Membered, Chiral NHCs Derived from Camphor: Structure--Reactivity
 Relationship in Asymmetric Oxindole Synthesis
;
_journal_issue 3
_journal_name_full Organometallics
_journal_page_first 1127
_journal_paper_doi 10.1021/om201166b
_journal_volume 31
_journal_year 2012
_chemical_absolute_configuration rmad
_chemical_formula_sum 'C42 H63 Cl4 N3 Pd'
_chemical_formula_weight 858.15
_chemical_name_systematic
; 
 ? 
;
_space_group_IT_number 4
_symmetry_cell_setting monoclinic
_symmetry_space_group_name_Hall 'P 2yb'
_symmetry_space_group_name_H-M 'P 1 21 1'
_atom_sites_solution_hydrogens geom
_atom_sites_solution_primary direct
_atom_sites_solution_secondary difmap
_audit_creation_method SHELXL-97
_cell_angle_alpha 90.00
_cell_angle_beta 105.369(1)
_cell_angle_gamma 90.00
_cell_formula_units_Z 2
_cell_length_a 7.5914(1)
_cell_length_b 24.8688(5)
_cell_length_c 11.7953(2)
_cell_measurement_reflns_used 9886
_cell_measurement_temperature 296(2)
_cell_measurement_theta_max 29.19
_cell_measurement_theta_min 2.43
_cell_volume 2147.19(6)
_computing_cell_refinement 'Bruker SAINT'
_computing_data_collection 'Bruker APEX2'
_computing_data_reduction 'Bruker SAINT'
_computing_molecular_graphics 'Bruker SHELXTL'
_computing_publication_material 'Bruker SHELXTL'
_computing_structure_refinement 'SHELXL-97 (Sheldrick, 2008)'
_computing_structure_solution 'SHELXS-97 (Sheldrick, 2008)'
_diffrn_ambient_temperature 296(2)
_diffrn_measured_fraction_theta_full 1.000
_diffrn_measured_fraction_theta_max 0.934
_diffrn_measurement_device_type 'Bruker APEX-II Quazar'
_diffrn_measurement_method '\w scans'
_diffrn_radiation_monochromator mirror
_diffrn_radiation_source 'ImuS microsource'
_diffrn_radiation_type MoK\a
_diffrn_radiation_wavelength 0.71073
_diffrn_reflns_av_R_equivalents 0.0299
_diffrn_reflns_av_sigmaI/netI 0.0300
_diffrn_reflns_limit_h_max 10
_diffrn_reflns_limit_h_min -10
_diffrn_reflns_limit_k_max 34
_diffrn_reflns_limit_k_min -34
_diffrn_reflns_limit_l_max 16
_diffrn_reflns_limit_l_min -16
_diffrn_reflns_number 44683
_diffrn_reflns_theta_full 27.50
_diffrn_reflns_theta_max 30.24
_diffrn_reflns_theta_min 1.64
_exptl_absorpt_coefficient_mu 0.713
_exptl_absorpt_correction_T_max 0.9386
_exptl_absorpt_correction_T_min 0.8945
_exptl_absorpt_correction_type multi-scan
_exptl_absorpt_process_details
;
Sheldrick, G. M. (2008). <i>SADABS</i>. University of G\"ottingen, Germany.
;
_exptl_crystal_colour colourless
_exptl_crystal_density_diffrn 1.327
_exptl_crystal_density_method 'not measured'
_exptl_crystal_description polyhedron
_exptl_crystal_F_000 900
_exptl_crystal_size_max 0.16
_exptl_crystal_size_mid 0.15
_exptl_crystal_size_min 0.09
_refine_diff_density_max 0.600
_refine_diff_density_min -0.718
_refine_diff_density_rms 0.160
_refine_ls_abs_structure_details 'Flack H D (1983), Acta Cryst. A39, 876-881'
_refine_ls_abs_structure_Flack -0.010(19)
_refine_ls_extinction_method none
_refine_ls_goodness_of_fit_ref 1.142
_refine_ls_hydrogen_treatment constr
_refine_ls_matrix_type full
_refine_ls_number_parameters 451
_refine_ls_number_reflns 11695
_refine_ls_number_restraints 1
_refine_ls_restrained_S_all 1.142
_refine_ls_R_factor_all 0.0392
_refine_ls_R_factor_gt 0.0332
_refine_ls_shift/su_max 0.000
_refine_ls_shift/su_mean 0.000
_refine_ls_structure_factor_coef Fsqd
_refine_ls_weighting_details 'calc w=1/[\s^2^(Fo^2^)+(0.0630P)^2^+0.0000P] where P=(Fo^2^+2Fc^2^)/3'
_refine_ls_weighting_scheme calc
_refine_ls_wR_factor_gt 0.0880
_refine_ls_wR_factor_ref 0.1008
_reflns_number_gt 10895
_reflns_number_total 11695
_reflns_threshold_expression >2sigma(I)
_cod_data_source_file om201166b_si_002.cif
_cod_data_source_block dr64
_cod_depositor_comments
;
The following automatic conversions were performed:

'_symmetry_cell_setting' value 'Monoclinic' changed to 'monoclinic'
according to /home/saulius/struct/CIF-dictionaries/cif_core.dic
dictionary named 'cif_core.dic' version 2.4.1 from 2010-06-29.

Automatic conversion script
Id: cif_fix_values 1715 2011-07-08 13:25:40Z adriana 
;
_cod_original_sg_symbol_H-M P2(1)
_cod_database_code 4068172

loop_
_symmetry_equiv_pos_as_xyz
'x, y, z'
'-x, y+1/2, -z'

loop_
_atom_site_label
_atom_site_type_symbol
_atom_site_fract_x
_atom_site_fract_y
_atom_site_fract_z
_atom_site_U_iso_or_equiv
_atom_site_adp_type
_atom_site_occupancy
_atom_site_symmetry_multiplicity
_atom_site_calc_flag
_atom_site_refinement_flags
Pd1 Pd 0.01621(2) 0.232242(8) 0.876351(15) 0.02679(5) Uani 1 1 d .
Cl1 Cl 0.31485(10) 0.19687(3) 0.90837(8) 0.04448(18) Uani 1 1 d .
Cl2 Cl 0.08221(10) 0.31050(3) 0.78880(9) 0.0493(2) Uani 1 1 d .
C1 C -0.2366(3) 0.26044(10) 0.8540(2) 0.0260(5) Uani 1 1 d .
N2 N -0.2761(3) 0.29924(8) 0.9217(2) 0.0261(4) Uani 1 1 d .
C3 C -0.4563(4) 0.32514(12) 0.8895(2) 0.0321(6) Uani 1 1 d .
H3A H -0.4676 0.3476 0.9545 0.039 Uiso 1 1 calc R
H3B H -0.5494 0.2975 0.8783 0.039 Uiso 1 1 calc R
C4 C -0.4933(4) 0.35934(11) 0.7795(3) 0.0346(6) Uani 1 1 d .
H4 H -0.6131 0.3706 0.7479 0.042 Uiso 1 1 calc R
C5 C -0.3720(5) 0.37470(12) 0.7243(3) 0.0366(6) Uani 1 1 d .
H5 H -0.2521 0.3633 0.7553 0.044 Uiso 1 1 calc R
N6 N -0.3701(3) 0.24100(9) 0.7677(2) 0.0303(5) Uani 1 1 d .
H6 H -0.4790 0.2514 0.7653 0.036 Uiso 1 1 calc R
C10 C -0.0523(4) 0.16587(11) 0.9393(3) 0.0323(6) Uani 1 1 d .
C11 C -0.1337(4) 0.32012(10) 1.0224(2) 0.0274(5) Uani 1 1 d .
H11 H -0.0160 0.3078 1.0127 0.033 Uiso 1 1 calc R
C12 C -0.1432(4) 0.30227(11) 1.1473(2) 0.0338(6) Uani 1 1 d .
C13 C -0.3251(5) 0.32022(14) 1.1683(3) 0.0417(7) Uani 1 1 d .
H13A H -0.3400 0.3055 1.2413 0.050 Uiso 1 1 calc R
H13B H -0.4271 0.3087 1.1042 0.050 Uiso 1 1 calc R
C14 C -0.3128(5) 0.38200(15) 1.1743(3) 0.0458(8) Uani 1 1 d .
H14A H -0.3261 0.3953 1.2489 0.055 Uiso 1 1 calc R
H14B H -0.4054 0.3984 1.1109 0.055 Uiso 1 1 calc R
C15 C -0.1185(5) 0.39302(13) 1.1610(3) 0.0415(8) Uani 1 1 d .
H15 H -0.0680 0.4281 1.1911 0.050 Uiso 1 1 calc R
C16 C -0.1248(5) 0.38279(12) 1.0305(3) 0.0360(7) Uani 1 1 d .
H16A H -0.0162 0.3965 1.0119 0.043 Uiso 1 1 calc R
H16B H -0.2320 0.3991 0.9782 0.043 Uiso 1 1 calc R
C17 C -0.0088(5) 0.34432(13) 1.2244(3) 0.0397(7) Uani 1 1 d .
C18 C 0.1872(5) 0.34165(18) 1.2141(4) 0.0556(9) Uani 1 1 d .
H18A H 0.2467 0.3105 1.2551 0.083 Uiso 1 1 calc R
H18B H 0.2520 0.3734 1.2480 0.083 Uiso 1 1 calc R
H18C H 0.1863 0.3394 1.1327 0.083 Uiso 1 1 calc R
C19 C 0.0016(6) 0.34215(19) 1.3558(3) 0.0562(10) Uani 1 1 d .
H19A H -0.1195 0.3437 1.3662 0.084 Uiso 1 1 calc R
H19B H 0.0716 0.3721 1.3950 0.084 Uiso 1 1 calc R
H19C H 0.0593 0.3092 1.3886 0.084 Uiso 1 1 calc R
C20 C -0.0987(6) 0.24347(11) 1.1722(3) 0.0485(8) Uani 1 1 d .
H20A H 0.0167 0.2354 1.1570 0.073 Uiso 1 1 calc R
H20B H -0.1924 0.2218 1.1224 0.073 Uiso 1 1 calc R
H20C H -0.0919 0.2359 1.2531 0.073 Uiso 1 1 calc R
C21 C -0.3517(4) 0.20363(12) 0.6760(2) 0.0309(5) Uani 1 1 d .
H21 H -0.2219 0.1954 0.6876 0.037 Uiso 1 1 calc R
C22 C -0.4290(4) 0.22610(15) 0.5497(2) 0.0395(6) Uani 1 1 d .
C23 C -0.6273(5) 0.24377(17) 0.5392(3) 0.0575(11) Uani 1 1 d .
H23A H -0.6343 0.2661 0.6052 0.069 Uiso 1 1 calc R
H23B H -0.6771 0.2635 0.4668 0.069 Uiso 1 1 calc R
C24 C -0.7287(6) 0.1904(2) 0.5395(4) 0.0689(13) Uani 1 1 d .
H24A H -0.7808 0.1884 0.6061 0.083 Uiso 1 1 calc R
H24B H -0.8256 0.1861 0.4676 0.083 Uiso 1 1 calc R
C25 C -0.5812(6) 0.14796(17) 0.5485(3) 0.0545(9) Uani 1 1 d .
H25 H -0.6271 0.1120 0.5223 0.065 Uiso 1 1 calc R
C26 C -0.4567(6) 0.15042(14) 0.6744(3) 0.0460(8) Uani 1 1 d .
H26A H -0.3737 0.1200 0.6905 0.055 Uiso 1 1 calc R
H26B H -0.5278 0.1510 0.7316 0.055 Uiso 1 1 calc R
C27 C -0.4608(5) 0.17355(15) 0.4767(3) 0.0429(7) Uani 1 1 d .
C28 C -0.2852(6) 0.14212(18) 0.4812(3) 0.0583(10) Uani 1 1 d .
H28A H -0.2195 0.1360 0.5617 0.087 Uiso 1 1 calc R
H28B H -0.2103 0.1624 0.4427 0.087 Uiso 1 1 calc R
H28C H -0.3158 0.1082 0.4421 0.087 Uiso 1 1 calc R
C29 C -0.5616(7) 0.1819(2) 0.3468(3) 0.0674(12) Uani 1 1 d .
H29A H -0.4799 0.1977 0.3065 0.101 Uiso 1 1 calc R
H29B H -0.6640 0.2054 0.3410 0.101 Uiso 1 1 calc R
H29C H -0.6039 0.1478 0.3117 0.101 Uiso 1 1 calc R
N30 N -0.0880(4) 0.12482(11) 0.9702(3) 0.0411(6) Uani 1 1 d .
C30 C -0.3064(8) 0.26877(18) 0.5181(4) 0.0665(12) Uani 1 1 d .
H30A H -0.2968 0.2989 0.5704 0.100 Uiso 1 1 calc R
H30B H -0.3578 0.2805 0.4386 0.100 Uiso 1 1 calc R
H30C H -0.1872 0.2539 0.5253 0.100 Uiso 1 1 calc R
C31 C -0.1309(6) 0.07121(14) 1.0060(4) 0.0431(8) Uani 1 1 d .
H31 H -0.2355 0.0566 0.9464 0.052 Uiso 1 1 calc R
C32 C -0.1761(5) 0.07260(14) 1.1256(3) 0.0445(8) Uani 1 1 d .
C33 C -0.0111(6) 0.09730(16) 1.2150(4) 0.0527(9) Uani 1 1 d .
H33A H -0.0404 0.1050 1.2886 0.063 Uiso 1 1 calc R
H33B H 0.0268 0.1304 1.1848 0.063 Uiso 1 1 calc R
C34 C 0.1410(7) 0.05407(18) 1.2327(4) 0.0649(11) Uani 1 1 d .
H34A H 0.2481 0.0679 1.2122 0.078 Uiso 1 1 calc R
H34B H 0.1761 0.0411 1.3131 0.078 Uiso 1 1 calc R
C35 C 0.0473(6) 0.01016(15) 1.1475(4) 0.0546(9) Uani 1 1 d .
H35 H 0.1062 -0.0251 1.1629 0.065 Uiso 1 1 calc R
C36 C 0.0315(6) 0.03149(14) 1.0251(4) 0.0527(9) Uani 1 1 d .
H36A H 0.0056 0.0028 0.9674 0.063 Uiso 1 1 calc R
H36B H 0.1425 0.0498 1.0211 0.063 Uiso 1 1 calc R
C37 C -0.1531(6) 0.01100(14) 1.1558(4) 0.0530(9) Uani 1 1 d .
C38 C -0.2783(7) -0.02725(17) 1.0703(5) 0.0686(12) Uani 1 1 d .
H38A H -0.3999 -0.0246 1.0793 0.103 Uiso 1 1 calc R
H38B H -0.2347 -0.0634 1.0863 0.103 Uiso 1 1 calc R
H38C H -0.2790 -0.0178 0.9912 0.103 Uiso 1 1 calc R
C39 C -0.1711(9) -0.0019(2) 1.2811(5) 0.0831(16) Uani 1 1 d .
H39A H -0.0942 0.0220 1.3368 0.125 Uiso 1 1 calc R
H39B H -0.1345 -0.0384 1.3009 0.125 Uiso 1 1 calc R
H39C H -0.2958 0.0029 1.2830 0.125 Uiso 1 1 calc R
C40 C -0.3606(6) 0.09799(17) 1.1198(4) 0.0581(10) Uani 1 1 d .
H40A H -0.4542 0.0795 1.0622 0.087 Uiso 1 1 calc R
H40B H -0.3587 0.1352 1.0983 0.087 Uiso 1 1 calc R
H40C H -0.3854 0.0953 1.1953 0.087 Uiso 1 1 calc R
C41 C -0.4102(5) 0.40848(12) 0.6174(3) 0.0424(7) Uani 1 1 d .
C42 C -0.2691(7) 0.42446(17) 0.5716(4) 0.0580(10) Uani 1 1 d .
H42 H -0.1512 0.4126 0.6071 0.070 Uiso 1 1 calc R
C43 C -0.2984(10) 0.4576(2) 0.4743(4) 0.0778(16) Uani 1 1 d .
H43 H -0.2010 0.4681 0.4454 0.093 Uiso 1 1 calc R
C44 C -0.4724(12) 0.4751(2) 0.4206(5) 0.095(2) Uani 1 1 d .
H44 H -0.4930 0.4984 0.3568 0.113 Uiso 1 1 calc R
C45 C -0.6177(10) 0.4574(3) 0.4627(5) 0.0923(19) Uani 1 1 d .
H45 H -0.7363 0.4679 0.4250 0.111 Uiso 1 1 calc R
C46 C -0.5870(7) 0.4248(2) 0.5587(4) 0.0647(11) Uani 1 1 d .
H46 H -0.6852 0.4132 0.5857 0.078 Uiso 1 1 calc R
Cl11 Cl -0.0318(2) 0.04539(6) 0.71251(15) 0.0915(4) Uani 1 1 d .
Cl12 Cl 0.34924(17) 0.03113(6) 0.83203(12) 0.0766(3) Uani 1 1 d .
C51 C 0.1840(8) 0.07500(19) 0.7482(5) 0.0758(14) Uani 1 1 d .
H51A H 0.1813 0.1077 0.7924 0.091 Uiso 1 1 calc R
H51B H 0.2165 0.0845 0.6766 0.091 Uiso 1 1 calc R

loop_
_atom_site_aniso_label
_atom_site_aniso_U_11
_atom_site_aniso_U_22
_atom_site_aniso_U_33
_atom_site_aniso_U_23
_atom_site_aniso_U_13
_atom_site_aniso_U_12
Pd1 0.02590(8) 0.02510(8) 0.03184(9) 0.00249(9) 0.01197(6) 0.00030(8)
Cl1 0.0326(3) 0.0353(3) 0.0706(5) 0.0047(3) 0.0224(4) 0.0069(3)
Cl2 0.0299(3) 0.0482(4) 0.0726(6) 0.0288(4) 0.0185(3) 0.0009(3)
C1 0.0279(12) 0.0246(12) 0.0281(12) 0.0035(9) 0.0120(10) -0.0021(9)
N2 0.0241(10) 0.0238(9) 0.0314(11) 0.0017(8) 0.0091(8) 0.0006(8)
C3 0.0270(13) 0.0326(13) 0.0376(15) 0.0007(11) 0.0102(11) 0.0033(10)
C4 0.0297(13) 0.0309(13) 0.0408(16) 0.0004(11) 0.0049(11) 0.0046(11)
C5 0.0399(16) 0.0300(13) 0.0370(15) 0.0018(11) 0.0052(12) 0.0019(11)
N6 0.0276(10) 0.0307(14) 0.0331(10) -0.0053(9) 0.0091(8) -0.0008(8)
C10 0.0307(13) 0.0314(13) 0.0360(14) 0.0022(11) 0.0109(11) 0.0008(10)
C11 0.0285(12) 0.0239(11) 0.0293(12) 0.0001(10) 0.0071(10) -0.0028(9)
C12 0.0431(16) 0.0265(12) 0.0313(13) 0.0023(10) 0.0090(12) 0.0006(11)
C13 0.0460(17) 0.0477(17) 0.0345(15) 0.0052(13) 0.0159(13) 0.0000(14)
C14 0.052(2) 0.0427(17) 0.0455(18) -0.0071(14) 0.0170(16) 0.0098(14)
C15 0.052(2) 0.0304(14) 0.0395(17) -0.0055(12) 0.0086(15) -0.0041(14)
C16 0.0412(17) 0.0234(13) 0.0423(17) 0.0008(12) 0.0090(14) -0.0050(12)
C17 0.0418(16) 0.0360(16) 0.0370(16) -0.0038(13) 0.0028(13) -0.0006(13)
C18 0.0406(18) 0.067(2) 0.052(2) -0.0113(18) 0.0006(15) -0.0037(17)
C19 0.069(3) 0.062(2) 0.0316(17) -0.0062(15) 0.0033(16) 0.0024(18)
C20 0.076(2) 0.0300(18) 0.0389(15) 0.0078(11) 0.0146(15) 0.0073(13)
C21 0.0306(13) 0.0338(14) 0.0297(13) -0.0033(10) 0.0103(10) 0.0000(10)
C22 0.0498(15) 0.0376(17) 0.0314(12) 0.0002(13) 0.0109(11) -0.0043(14)
C23 0.057(2) 0.072(3) 0.0362(15) -0.0021(16) -0.0003(14) 0.0216(19)
C24 0.0360(19) 0.109(4) 0.056(2) -0.013(2) 0.0025(17) -0.008(2)
C25 0.061(2) 0.055(2) 0.048(2) -0.0173(16) 0.0147(17) -0.0251(18)
C26 0.062(2) 0.0369(16) 0.0423(17) -0.0041(13) 0.0191(16) -0.0120(15)
C27 0.0462(18) 0.0482(17) 0.0333(15) -0.0078(13) 0.0087(13) -0.0002(14)
C28 0.066(2) 0.068(3) 0.046(2) -0.0077(18) 0.0232(18) 0.008(2)
C29 0.074(3) 0.085(3) 0.0362(18) -0.0146(19) 0.0013(19) -0.001(2)
N30 0.0460(15) 0.0347(13) 0.0438(15) 0.0050(11) 0.0138(12) -0.0004(11)
C30 0.106(4) 0.055(2) 0.046(2) -0.0026(17) 0.033(2) -0.028(2)
C31 0.055(2) 0.0276(15) 0.050(2) 0.0048(14) 0.0207(17) -0.0043(14)
C32 0.050(2) 0.0334(15) 0.051(2) 0.0051(14) 0.0149(17) 0.0023(14)
C33 0.070(3) 0.0389(18) 0.048(2) 0.0000(16) 0.0138(18) 0.0016(18)
C34 0.062(3) 0.051(2) 0.076(3) 0.012(2) 0.008(2) 0.0107(19)
C35 0.061(2) 0.0349(16) 0.070(2) 0.0108(16) 0.0215(19) 0.0109(16)
C36 0.067(2) 0.0346(16) 0.066(2) 0.0047(15) 0.035(2) 0.0056(16)
C37 0.071(3) 0.0344(16) 0.062(2) 0.0111(15) 0.031(2) -0.0010(16)
C38 0.071(3) 0.042(2) 0.092(3) 0.008(2) 0.022(3) -0.0107(19)
C39 0.106(4) 0.073(3) 0.085(4) 0.029(3) 0.051(3) 0.009(3)
C40 0.055(2) 0.051(2) 0.074(3) 0.0069(19) 0.028(2) 0.0083(17)
C41 0.061(2) 0.0283(13) 0.0369(16) 0.0004(11) 0.0105(14) 0.0007(13)
C42 0.072(3) 0.053(2) 0.050(2) 0.0050(17) 0.0182(19) -0.0104(19)
C43 0.132(5) 0.059(2) 0.048(2) 0.0032(19) 0.033(3) -0.030(3)
C44 0.175(7) 0.053(3) 0.053(3) 0.021(2) 0.025(3) 0.007(3)
C45 0.117(5) 0.094(4) 0.060(3) 0.025(3) 0.013(3) 0.043(4)
C46 0.077(3) 0.066(2) 0.050(2) 0.0142(19) 0.014(2) 0.025(2)
Cl11 0.0780(8) 0.0670(7) 0.1095(11) 0.0131(7) -0.0104(7) -0.0082(6)
Cl12 0.0636(7) 0.0819(8) 0.0879(8) -0.0124(6) 0.0263(6) -0.0017(6)
C51 0.091(4) 0.047(2) 0.088(3) 0.001(2) 0.022(3) -0.018(2)

loop_
_atom_type_symbol
_atom_type_description
_atom_type_scat_dispersion_real
_atom_type_scat_dispersion_imag
_atom_type_scat_source
C C 0.0033 0.0016 'International Tables Vol C Tables 4.2.6.8 and 6.1.1.4'
H H 0.0000 0.0000 'International Tables Vol C Tables 4.2.6.8 and 6.1.1.4'
N N 0.0061 0.0033 'International Tables Vol C Tables 4.2.6.8 and 6.1.1.4'
Cl Cl 0.1484 0.1585 'International Tables Vol C Tables 4.2.6.8 and 6.1.1.4'
Pd Pd -0.9988 1.0072 'International Tables Vol C Tables 4.2.6.8 and 6.1.1.4'

loop_
_geom_angle_atom_site_label_1
_geom_angle_atom_site_label_2
_geom_angle_atom_site_label_3
_geom_angle
C10 Pd1 C1 90.20(11)
C10 Pd1 Cl2 175.94(9)
C1 Pd1 Cl2 87.71(7)
C10 Pd1 Cl1 88.01(9)
C1 Pd1 Cl1 177.99(7)
Cl2 Pd1 Cl1 94.14(3)
N6 C1 N2 118.5(2)
N6 C1 Pd1 119.17(19)
N2 C1 Pd1 122.37(19)
C1 N2 C3 120.2(2)
C1 N2 C11 120.2(2)
C3 N2 C11 119.3(2)
N2 C3 C4 114.6(2)
N2 C3 H3A 108.6
C4 C3 H3A 108.6
N2 C3 H3B 108.6
C4 C3 H3B 108.6
H3A C3 H3B 107.6
C5 C4 C3 126.2(3)
C5 C4 H4 116.9
C3 C4 H4 116.9
C4 C5 C41 125.5(3)
C4 C5 H5 117.2
C41 C5 H5 117.2
C1 N6 C21 126.8(2)
C1 N6 H6 116.6
C21 N6 H6 116.6
N30 C10 Pd1 174.9(3)
N2 C11 C12 117.0(2)
N2 C11 C16 114.3(2)
C12 C11 C16 103.8(2)
N2 C11 H11 107.0
C12 C11 H11 107.0
C16 C11 H11 107.0
C20 C12 C13 114.5(3)
C20 C12 C11 113.3(2)
C13 C12 C11 109.8(2)
C20 C12 C17 117.0(3)
C13 C12 C17 100.8(2)
C11 C12 C17 99.9(2)
C12 C13 C14 104.6(3)
C12 C13 H13A 110.8
C14 C13 H13A 110.8
C12 C13 H13B 110.8
C14 C13 H13B 110.8
H13A C13 H13B 108.9
C13 C14 C15 102.7(3)
C13 C14 H14A 111.2
C15 C14 H14A 111.2
C13 C14 H14B 111.2
C15 C14 H14B 111.2
H14A C14 H14B 109.1
C17 C15 C16 102.9(3)
C17 C15 C14 102.6(3)
C16 C15 C14 107.0(3)
C17 C15 H15 114.4
C16 C15 H15 114.4
C14 C15 H15 114.4
C15 C16 C11 102.4(2)
C15 C16 H16A 111.3
C11 C16 H16A 111.3
C15 C16 H16B 111.3
C11 C16 H16B 111.3
H16A C16 H16B 109.2
C18 C17 C19 106.8(3)
C18 C17 C15 114.0(3)
C19 C17 C15 113.2(3)
C18 C17 C12 115.0(3)
C19 C17 C12 114.4(3)
C15 C17 C12 93.3(2)
C17 C18 H18A 109.5
C17 C18 H18B 109.5
H18A C18 H18B 109.5
C17 C18 H18C 109.5
H18A C18 H18C 109.5
H18B C18 H18C 109.5
C17 C19 H19A 109.5
C17 C19 H19B 109.5
H19A C19 H19B 109.5
C17 C19 H19C 109.5
H19A C19 H19C 109.5
H19B C19 H19C 109.5
C12 C20 H20A 109.5
C12 C20 H20B 109.5
H20A C20 H20B 109.5
C12 C20 H20C 109.5
H20A C20 H20C 109.5
H20B C20 H20C 109.5
N6 C21 C26 113.9(2)
N6 C21 C22 113.3(2)
C26 C21 C22 103.5(3)
N6 C21 H21 108.6
C26 C21 H21 108.6
C22 C21 H21 108.6
C30 C22 C23 115.4(4)
C30 C22 C27 117.9(3)
C23 C22 C27 101.0(3)
C30 C22 C21 112.7(3)
C23 C22 C21 107.0(2)
C27 C22 C21 101.1(3)
C24 C23 C22 103.5(3)
C24 C23 H23A 111.1
C22 C23 H23A 111.1
C24 C23 H23B 111.1
C22 C23 H23B 111.1
H23A C23 H23B 109.0
C25 C24 C23 103.9(3)
C25 C24 H24A 111.0
C23 C24 H24A 111.0
C25 C24 H24B 111.0
C23 C24 H24B 111.0
H24A C24 H24B 109.0
C24 C25 C26 107.0(3)
C24 C25 C27 102.0(4)
C26 C25 C27 102.2(3)
C24 C25 H25 114.7
C26 C25 H25 114.7
C27 C25 H25 114.7
C25 C26 C21 103.3(3)
C25 C26 H26A 111.1
C21 C26 H26A 111.1
C25 C26 H26B 111.1
C21 C26 H26B 111.1
H26A C26 H26B 109.1
C28 C27 C29 107.6(3)
C28 C27 C25 114.1(3)
C29 C27 C25 113.2(3)
C28 C27 C22 113.9(3)
C29 C27 C22 113.8(3)
C25 C27 C22 94.0(3)
C27 C28 H28A 109.5
C27 C28 H28B 109.5
H28A C28 H28B 109.5
C27 C28 H28C 109.5
H28A C28 H28C 109.5
H28B C28 H28C 109.5
C27 C29 H29A 109.5
C27 C29 H29B 109.5
H29A C29 H29B 109.5
C27 C29 H29C 109.5
H29A C29 H29C 109.5
H29B C29 H29C 109.5
C10 N30 C31 177.7(3)
C22 C30 H30A 109.5
C22 C30 H30B 109.5
H30A C30 H30B 109.5
C22 C30 H30C 109.5
H30A C30 H30C 109.5
H30B C30 H30C 109.5
N30 C31 C32 111.5(3)
N30 C31 C36 113.2(3)
C32 C31 C36 104.1(3)
N30 C31 H31 109.3
C32 C31 H31 109.3
C36 C31 H31 109.3
C40 C32 C33 116.0(3)
C40 C32 C31 113.2(3)
C33 C32 C31 107.4(3)
C40 C32 C37 117.4(3)
C33 C32 C37 102.3(3)
C31 C32 C37 98.4(3)
C32 C33 C34 104.9(3)
C32 C33 H33A 110.8
C34 C33 H33A 110.8
C32 C33 H33B 110.8
C34 C33 H33B 110.8
H33A C33 H33B 108.8
C35 C34 C33 101.9(3)
C35 C34 H34A 111.4
C33 C34 H34A 111.4
C35 C34 H34B 111.4
C33 C34 H34B 111.4
H34A C34 H34B 109.2
C36 C35 C34 106.4(3)
C36 C35 C37 103.0(3)
C34 C35 C37 104.1(3)
C36 C35 H35 114.1
C34 C35 H35 114.1
C37 C35 H35 114.1
C35 C36 C31 102.8(3)
C35 C36 H36A 111.2
C31 C36 H36A 111.2
C35 C36 H36B 111.2
C31 C36 H36B 111.2
H36A C36 H36B 109.1
C38 C37 C35 113.6(4)
C38 C37 C39 107.8(4)
C35 C37 C39 113.1(4)
C38 C37 C32 116.5(4)
C35 C37 C32 92.9(3)
C39 C37 C32 112.5(4)
C37 C38 H38A 109.5
C37 C38 H38B 109.5
H38A C38 H38B 109.5
C37 C38 H38C 109.5
H38A C38 H38C 109.5
H38B C38 H38C 109.5
C37 C39 H39A 109.5
C37 C39 H39B 109.5
H39A C39 H39B 109.5
C37 C39 H39C 109.5
H39A C39 H39C 109.5
H39B C39 H39C 109.5
C32 C40 H40A 109.5
C32 C40 H40B 109.5
H40A C40 H40B 109.5
C32 C40 H40C 109.5
H40A C40 H40C 109.5
H40B C40 H40C 109.5
C42 C41 C46 117.8(4)
C42 C41 C5 120.0(4)
C46 C41 C5 122.2(4)
C41 C42 C43 121.7(5)
C41 C42 H42 119.1
C43 C42 H42 119.1
C44 C43 C42 119.7(5)
C44 C43 H43 120.2
C42 C43 H43 120.2
C43 C44 C45 119.3(4)
C43 C44 H44 120.3
C45 C44 H44 120.3
C46 C45 C44 120.4(6)
C46 C45 H45 119.8
C44 C45 H45 119.8
C45 C46 C41 121.0(5)
C45 C46 H46 119.5
C41 C46 H46 119.5
Cl11 C51 Cl12 111.0(3)
Cl11 C51 H51A 109.4
Cl12 C51 H51A 109.4
Cl11 C51 H51B 109.4
Cl12 C51 H51B 109.4
H51A C51 H51B 108.0

loop_
_geom_bond_atom_site_label_1
_geom_bond_atom_site_label_2
_geom_bond_distance
Pd1 C10 1.937(3)
Pd1 C1 1.994(3)
Pd1 Cl2 2.3193(7)
Pd1 Cl1 2.3669(7)
C1 N6 1.323(3)
C1 N2 1.337(3)
N2 C3 1.468(3)
N2 C11 1.472(3)
C3 C4 1.514(4)
C3 H3A 0.9700
C3 H3B 0.9700
C4 C5 1.317(5)
C4 H4 0.9300
C5 C41 1.479(4)
C5 H5 0.9300
N6 C21 1.461(3)
N6 H6 0.8600
C10 N30 1.140(4)
C11 C12 1.559(4)
C11 C16 1.562(4)
C11 H11 0.9800
C12 C20 1.512(4)
C12 C13 1.533(4)
C12 C17 1.571(4)
C13 C14 1.540(5)
C13 H13A 0.9700
C13 H13B 0.9700
C14 C15 1.549(5)
C14 H14A 0.9700
C14 H14B 0.9700
C15 C17 1.546(5)
C15 C16 1.548(5)
C15 H15 0.9800
C16 H16A 0.9700
C16 H16B 0.9700
C17 C18 1.526(5)
C17 C19 1.532(5)
C18 H18A 0.9600
C18 H18B 0.9600
C18 H18C 0.9600
C19 H19A 0.9600
C19 H19B 0.9600
C19 H19C 0.9600
C20 H20A 0.9600
C20 H20B 0.9600
C20 H20C 0.9600
C21 C26 1.542(4)
C21 C22 1.553(4)
C21 H21 0.9800
C22 C30 1.522(5)
C22 C23 1.541(5)
C22 C27 1.548(5)
C23 C24 1.534(7)
C23 H23A 0.9700
C23 H23B 0.9700
C24 C25 1.522(7)
C24 H24A 0.9700
C24 H24B 0.9700
C25 C26 1.535(6)
C25 C27 1.539(5)
C25 H25 0.9800
C26 H26A 0.9700
C26 H26B 0.9700
C27 C28 1.534(5)
C27 C29 1.534(5)
C28 H28A 0.9600
C28 H28B 0.9600
C28 H28C 0.9600
C29 H29A 0.9600
C29 H29B 0.9600
C29 H29C 0.9600
N30 C31 1.461(4)
C30 H30A 0.9600
C30 H30B 0.9600
C30 H30C 0.9600
C31 C32 1.538(6)
C31 C36 1.549(5)
C31 H31 0.9800
C32 C40 1.521(5)
C32 C33 1.536(6)
C32 C37 1.572(5)
C33 C34 1.551(6)
C33 H33A 0.9700
C33 H33B 0.9700
C34 C35 1.526(6)
C34 H34A 0.9700
C34 H34B 0.9700
C35 C36 1.513(6)
C35 C37 1.550(6)
C35 H35 0.9800
C36 H36A 0.9700
C36 H36B 0.9700
C37 C38 1.522(6)
C37 C39 1.554(6)
C38 H38A 0.9600
C38 H38B 0.9600
C38 H38C 0.9600
C39 H39A 0.9600
C39 H39B 0.9600
C39 H39C 0.9600
C40 H40A 0.9600
C40 H40B 0.9600
C40 H40C 0.9600
C41 C42 1.380(6)
C41 C46 1.397(6)
C42 C43 1.383(6)
C42 H42 0.9300
C43 C44 1.375(10)
C43 H43 0.9300
C44 C45 1.396(10)
C44 H44 0.9300
C45 C46 1.362(7)
C45 H45 0.9300
C46 H46 0.9300
Cl11 C51 1.742(6)
Cl12 C51 1.756(6)
C51 H51A 0.9700
C51 H51B 0.9700

loop_
_geom_torsion_atom_site_label_1
_geom_torsion_atom_site_label_2
_geom_torsion_atom_site_label_3
_geom_torsion_atom_site_label_4
_geom_torsion
C10 Pd1 C1 N6 -73.6(2)
Cl2 Pd1 C1 N6 102.9(2)
Cl1 Pd1 C1 N6 -101(2)
C10 Pd1 C1 N2 107.8(2)
Cl2 Pd1 C1 N2 -75.6(2)
Cl1 Pd1 C1 N2 81(2)
N6 C1 N2 C3 -9.3(3)
Pd1 C1 N2 C3 169.32(18)
N6 C1 N2 C11 176.9(2)
Pd1 C1 N2 C11 -4.5(3)
C1 N2 C3 C4 -67.8(3)
C11 N2 C3 C4 106.0(3)
N2 C3 C4 C5 -12.2(4)
C3 C4 C5 C41 -179.5(3)
N2 C1 N6 C21 172.0(2)
Pd1 C1 N6 C21 -6.6(4)
C1 Pd1 C10 N30 125(3)
Cl2 Pd1 C10 N30 66(4)
Cl1 Pd1 C10 N30 -56(3)
C1 N2 C11 C12 -105.4(3)
C3 N2 C11 C12 80.7(3)
C1 N2 C11 C16 133.0(3)
C3 N2 C11 C16 -40.9(3)
N2 C11 C12 C20 69.6(3)
C16 C11 C12 C20 -163.4(3)
N2 C11 C12 C13 -59.8(3)
C16 C11 C12 C13 67.2(3)
N2 C11 C12 C17 -165.2(2)
C16 C11 C12 C17 -38.2(3)
C20 C12 C13 C14 163.4(3)
C11 C12 C13 C14 -67.8(3)
C17 C12 C13 C14 36.9(3)
C12 C13 C14 C15 -2.3(3)
C13 C14 C15 C17 -34.0(3)
C13 C14 C15 C16 73.9(3)
C17 C15 C16 C11 33.8(3)
C14 C15 C16 C11 -73.8(3)
N2 C11 C16 C15 131.9(3)
C12 C11 C16 C15 3.3(3)
C16 C15 C17 C18 63.1(4)
C14 C15 C17 C18 174.1(3)
C16 C15 C17 C19 -174.6(3)
C14 C15 C17 C19 -63.6(4)
C16 C15 C17 C12 -56.2(3)
C14 C15 C17 C12 54.8(3)
C20 C12 C17 C18 61.1(4)
C13 C12 C17 C18 -174.1(3)
C11 C12 C17 C18 -61.5(3)
C20 C12 C17 C19 -63.1(4)
C13 C12 C17 C19 61.7(3)
C11 C12 C17 C19 174.3(3)
C20 C12 C17 C15 179.6(3)
C13 C12 C17 C15 -55.6(3)
C11 C12 C17 C15 56.9(3)
C1 N6 C21 C26 120.2(3)
C1 N6 C21 C22 -121.8(3)
N6 C21 C22 C30 74.2(4)
C26 C21 C22 C30 -161.9(3)
N6 C21 C22 C23 -53.7(3)
C26 C21 C22 C23 70.2(3)
N6 C21 C22 C27 -159.0(2)
C26 C21 C22 C27 -35.1(3)
C30 C22 C23 C24 163.8(3)
C27 C22 C23 C24 35.5(3)
C21 C22 C23 C24 -69.9(3)
C22 C23 C24 C25 -0.6(4)
C23 C24 C25 C26 72.2(4)
C23 C24 C25 C27 -34.8(4)
C24 C25 C26 C21 -71.6(4)
C27 C25 C26 C21 35.2(4)
N6 C21 C26 C25 123.7(3)
C22 C21 C26 C25 0.2(4)
C24 C25 C27 C28 173.6(3)
C26 C25 C27 C28 62.9(4)
C24 C25 C27 C29 -63.0(4)
C26 C25 C27 C29 -173.6(3)
C24 C25 C27 C22 55.1(3)
C26 C25 C27 C22 -55.5(3)
C30 C22 C27 C28 59.7(4)
C23 C22 C27 C28 -173.6(3)
C21 C22 C27 C28 -63.6(3)
C30 C22 C27 C29 -64.2(5)
C23 C22 C27 C29 62.5(4)
C21 C22 C27 C29 172.5(3)
C30 C22 C27 C25 178.3(4)
C23 C22 C27 C25 -55.0(3)
C21 C22 C27 C25 55.0(3)
Pd1 C10 N30 C31 1(12)
C10 N30 C31 C32 167(9)
C10 N30 C31 C36 50(9)
N30 C31 C32 C40 72.1(4)
C36 C31 C32 C40 -165.6(3)
N30 C31 C32 C33 -57.3(4)
C36 C31 C32 C33 65.0(4)
N30 C31 C32 C37 -163.1(3)
C36 C31 C32 C37 -40.8(4)
C40 C32 C33 C34 161.7(4)
C31 C32 C33 C34 -70.5(4)
C37 C32 C33 C34 32.6(4)
C32 C33 C34 C35 2.0(4)
C33 C34 C35 C36 71.5(4)
C33 C34 C35 C37 -36.9(4)
C34 C35 C36 C31 -77.1(4)
C37 C35 C36 C31 32.0(4)
N30 C31 C36 C35 127.2(3)
C32 C31 C36 C35 6.0(4)
C36 C35 C37 C38 64.8(4)
C34 C35 C37 C38 175.6(3)
C36 C35 C37 C39 -172.0(4)
C34 C35 C37 C39 -61.1(4)
C36 C35 C37 C32 -55.9(3)
C34 C35 C37 C32 54.9(3)
C40 C32 C37 C38 61.3(5)
C33 C32 C37 C38 -170.5(4)
C31 C32 C37 C38 -60.5(4)
C40 C32 C37 C35 179.6(4)
C33 C32 C37 C35 -52.2(3)
C31 C32 C37 C35 57.8(3)
C40 C32 C37 C39 -63.9(5)
C33 C32 C37 C39 64.3(5)
C31 C32 C37 C39 174.3(4)
C4 C5 C41 C42 176.3(3)
C4 C5 C41 C46 -4.5(5)
C46 C41 C42 C43 3.1(6)
C5 C41 C42 C43 -177.6(4)
C41 C42 C43 C44 -0.5(7)
C42 C43 C44 C45 -2.3(8)
C43 C44 C45 C46 2.4(9)
C44 C45 C46 C41 0.3(9)
C42 C41 C46 C45 -3.0(7)
C5 C41 C46 C45 177.8(5)
